data_1552139
loop_
_publ_author_name
'Yuan, Yu-Chao'
'Bruneau, Christian'
'Roisnel, Thierry'
'Gramage-Doria, Rafael'

_publ_section_title
;
 Site-selective Ru-catalyzed C-H bond alkenylation with biologically
 relevant isoindolinones: a case of catalyst performance controlled by
 subtle stereo-electronic effects of the weak directing group
;
_journal_name_full 'Catalysis Science &amp; Technology'
_journal_paper_doi 10.1039/C9CY01231A
_journal_year 2019
_chemical_compound_source 'synthesis as described'
_chemical_formula_moiety 'C25 H21 N O3'
_chemical_formula_sum 'C25 H21 N O3'
_chemical_formula_weight 383.43
_space_group_crystal_system monoclinic
_space_group_IT_number 14
_space_group_name_Hall '-P 2yn'
_space_group_name_H-M_alt 'P 1 21/n 1'
_symmetry_space_group_name_Hall '-P 2yn'
_symmetry_space_group_name_H-M 'P 1 21/n 1'
_atom_sites_solution_hydrogens geom
_audit_update_record
;
2019-02-06 deposited with the CCDC.    2019-08-02 downloaded from the CCDC.
;
_cell_angle_alpha 90
_cell_angle_beta 93.695(3)
_cell_angle_gamma 90
_cell_formula_units_Z 4
_cell_length_a 8.2186(3)
_cell_length_b 14.7157(8)
_cell_length_c 16.7006(7)
_cell_measurement_reflns_used 9880
_cell_measurement_temperature 150
_cell_measurement_theta_max 27.6410
_cell_measurement_theta_min 2.7696
_cell_measurement_wavelength 0.71073
_cell_volume 2015.61(16)
_computing_cell_refinement 'APEX3 (Bruker, 2015)'
_computing_data_collection 'SAINT (Bruker, 2014)'
_computing_data_reduction 'SAINT (Bruker, 2014)'
_computing_molecular_graphics 'SXGRAPH (Farrugia, 1999), Mercury (CSD, 2016)'
_computing_publication_material 'CRYSCALC (T. Roisnel, local program, 2018)'
_computing_structure_refinement 'SHELXL-2018_3 (Sheldrick, 2018)'
_computing_structure_solution 'SHELXT (Sheldrick, 2015)'
_diffrn_ambient_temperature 150
_diffrn_detector '(CMOS) PHOTON 100'
_diffrn_measured_fraction_theta_full 0.976
_diffrn_measured_fraction_theta_max 0.977
_diffrn_measurement_device_type 'D8 VENTURE Bruker AXS'
_diffrn_measurement_method 'rotation images'
_diffrn_radiation_monochromator 'multilayer monochromator'
_diffrn_radiation_probe x-ray
_diffrn_radiation_source 'Incoatec microfocus sealed tube'
_diffrn_radiation_type MoK\a
_diffrn_radiation_wavelength 0.71073
_diffrn_reflns_av_R_equivalents 0.0357
_diffrn_reflns_av_unetI/netI 0.0369
_diffrn_reflns_limit_h_max 10
_diffrn_reflns_limit_h_min -10
_diffrn_reflns_limit_k_max 16
_diffrn_reflns_limit_k_min -19
_diffrn_reflns_limit_l_max 21
_diffrn_reflns_limit_l_min -21
_diffrn_reflns_number 13781
_diffrn_reflns_theta_full 25.000
_diffrn_reflns_theta_max 27.483
_diffrn_reflns_theta_min 3.026
_exptl_absorpt_coefficient_mu 0.083
_exptl_absorpt_correction_T_max 0.975
_exptl_absorpt_correction_T_min 0.819
_exptl_absorpt_correction_type multi-scan
_exptl_absorpt_process_details
;
  [Sheldrick, G.M. (2014). SADABS Bruker AXS Inc., Madison, Wisconsin, USA]
;
_exptl_crystal_colour colourless
_exptl_crystal_density_diffrn 1.264
_exptl_crystal_description prism
_exptl_crystal_F_000 808
_exptl_crystal_size_max 0.570
_exptl_crystal_size_mid 0.320
_exptl_crystal_size_min 0.300
_refine_diff_density_max 0.242
_refine_diff_density_min -0.320
_refine_diff_density_rms 0.042
_refine_ls_extinction_method none
_refine_ls_goodness_of_fit_ref 1.024
_refine_ls_hydrogen_treatment constr
_refine_ls_matrix_type full
_refine_ls_number_parameters 271
_refine_ls_number_reflns 4522
_refine_ls_number_restraints 0
_refine_ls_restrained_S_all 1.024
_refine_ls_R_factor_all 0.0604
_refine_ls_R_factor_gt 0.0446
_refine_ls_shift/su_max 0.002
_refine_ls_shift/su_mean 0.000
_refine_ls_structure_factor_coef Fsqd
_refine_ls_weighting_details 'w=1/[\s^2^(Fo^2^)+(0.0425P)^2^+1.0132P] where P=(Fo^2^+2Fc^2^)/3'
_refine_ls_weighting_scheme calc
_refine_ls_wR_factor_gt 0.1049
_refine_ls_wR_factor_ref 0.1144
_reflns_Friedel_coverage 0.000
_reflns_number_gt 3639
_reflns_number_total 4522
_reflns_threshold_expression >2sigma(I)
_cod_data_source_file c9cy01231a2.cif
_cod_data_source_block YYC448_2
_cod_database_code 1552139

loop_
_space_group_symop_operation_xyz
'x, y, z'
'-x+1/2, y+1/2, -z+1/2'
'-x, -y, -z'
'x-1/2, -y-1/2, z-1/2'

loop_
_atom_site_label
_atom_site_type_symbol
_atom_site_fract_x
_atom_site_fract_y
_atom_site_fract_z
_atom_site_U_iso_or_equiv
_atom_site_adp_type
_atom_site_occupancy
_atom_site_site_symmetry_order
_atom_site_calc_flag
_atom_site_refinement_flags_posn
_atom_site_refinement_flags_adp
_atom_site_refinement_flags_occupancy
_atom_site_disorder_assembly
_atom_site_disorder_group
O1 O 0.94124(11) 0.79992(8) 0.53192(6) 0.0281(2) Uani 1 1 d . . . . .
C2 C 0.80762(16) 0.82615(10) 0.50515(8) 0.0217(3) Uani 1 1 d . . . . .
C3 C 0.64641(16) 0.80967(10) 0.53708(8) 0.0223(3) Uani 1 1 d . . . . .
C4 C 0.60920(18) 0.75757(11) 0.60262(9) 0.0296(3) Uani 1 1 d . . . . .
H4 H 0.692429 0.728377 0.635318 0.036 Uiso 1 1 calc R U . . .
C5 C 0.44627(19) 0.74949(12) 0.61888(10) 0.0338(4) Uani 1 1 d . . . . .
H5 H 0.416827 0.714438 0.663480 0.041 Uiso 1 1 calc R U . . .
C6 C 0.32568(18) 0.79253(12) 0.57011(10) 0.0336(4) Uani 1 1 d . . . . .
H6 H 0.214689 0.785807 0.581742 0.040 Uiso 1 1 calc R U . . .
C7 C 0.36427(18) 0.84505(11) 0.50486(9) 0.0301(3) Uani 1 1 d . . . . .
H7 H 0.281373 0.874448 0.472113 0.036 Uiso 1 1 calc R U . . .
C8 C 0.52735(17) 0.85340(10) 0.48880(8) 0.0238(3) Uani 1 1 d . . . . .
C9 C 0.60539(17) 0.90266(11) 0.42225(9) 0.0268(3) Uani 1 1 d . . . . .
H9A H 0.561751 0.881227 0.368921 0.032 Uiso 1 1 calc R U . . .
H9B H 0.589234 0.969150 0.425994 0.032 Uiso 1 1 calc R U . . .
N10 N 0.77798(14) 0.87810(8) 0.43719(7) 0.0229(3) Uani 1 1 d . . . . .
C11 C 0.90433(17) 0.90806(10) 0.38891(8) 0.0232(3) Uani 1 1 d . . . . .
C12 C 0.9429(2) 0.99992(11) 0.38522(9) 0.0309(3) Uani 1 1 d . . . . .
H12 H 0.881887 1.043074 0.413165 0.037 Uiso 1 1 calc R U . . .
C13 C 1.0702(2) 1.02867(11) 0.34082(10) 0.0364(4) Uani 1 1 d . . . . .
H13 H 1.094748 1.091589 0.337417 0.044 Uiso 1 1 calc R U . . .
C14 C 1.1618(2) 0.96572(12) 0.30140(9) 0.0356(4) Uani 1 1 d . . . . .
H14 H 1.250455 0.985270 0.271931 0.043 Uiso 1 1 calc R U . . .
C15 C 1.12336(19) 0.87394(11) 0.30514(9) 0.0299(3) Uani 1 1 d . . . . .
H15 H 1.186476 0.831159 0.277921 0.036 Uiso 1 1 calc R U . . .
C16 C 0.99365(17) 0.84329(10) 0.34818(8) 0.0235(3) Uani 1 1 d . . . . .
C17 C 0.95303(17) 0.74530(10) 0.35044(8) 0.0230(3) Uani 1 1 d . . . . .
C18 C 0.77546(17) 0.72179(10) 0.33666(9) 0.0252(3) Uani 1 1 d . . . . .
O19 O 0.68804(13) 0.75268(8) 0.28249(7) 0.0370(3) Uani 1 1 d . . . . .
O20A O 0.727(6) 0.663(4) 0.391(4) 0.0319(3) Uani 0.5 1 d . . P A 1
C21A C 0.565(2) 0.6252(13) 0.3660(5) 0.0431(16) Uani 0.5 1 d . . P A 1
H21A H 0.557616 0.610958 0.307902 0.052 Uiso 0.5 1 calc R U P A 1
H21B H 0.476426 0.667400 0.377962 0.052 Uiso 0.5 1 calc R U P A 1
C22A C 0.5605(8) 0.5375(5) 0.4174(3) 0.0556(11) Uani 0.5 1 d . . P A 1
H22A H 0.456914 0.505872 0.405249 0.083 Uiso 0.5 1 calc R U P A 1
H22B H 0.651035 0.497609 0.404975 0.083 Uiso 0.5 1 calc R U P A 1
H22C H 0.570528 0.553575 0.474446 0.083 Uiso 0.5 1 calc R U P A 1
O20B O 0.727(6) 0.663(4) 0.391(4) 0.0319(3) Uani 0.5 1 d . . P A 2
C21B C 0.559(2) 0.6276(13) 0.3908(5) 0.0431(16) Uani 0.5 1 d . . P A 2
H21C H 0.512378 0.641485 0.442609 0.052 Uiso 0.5 1 calc R U P A 2
H21D H 0.490333 0.657439 0.347586 0.052 Uiso 0.5 1 calc R U P A 2
C22B C 0.5584(8) 0.5308(5) 0.3781(3) 0.0556(11) Uani 0.5 1 d . . P A 2
H22D H 0.446295 0.508003 0.377877 0.083 Uiso 0.5 1 calc R U P A 2
H22E H 0.603195 0.517176 0.326462 0.083 Uiso 0.5 1 calc R U P A 2
H22F H 0.625205 0.501248 0.421333 0.083 Uiso 0.5 1 calc R U P A 2
C23 C 1.06780(17) 0.68104(10) 0.36142(9) 0.0263(3) Uani 1 1 d . . . . .
H23 H 1.176390 0.701491 0.373070 0.032 Uiso 1 1 calc R U . . .
C24 C 1.04296(17) 0.58176(10) 0.35728(9) 0.0256(3) Uani 1 1 d . . . . .
C25 C 1.11907(19) 0.52607(11) 0.41581(10) 0.0332(4) Uani 1 1 d . . . . .
H25 H 1.189928 0.552131 0.456753 0.040 Uiso 1 1 calc R U . . .
C26 C 1.0926(2) 0.43287(12) 0.41498(11) 0.0379(4) Uani 1 1 d . . . . .
H26 H 1.143898 0.395748 0.455725 0.046 Uiso 1 1 calc R U . . .
C27 C 0.9917(2) 0.39398(11) 0.35503(10) 0.0343(4) Uani 1 1 d . . . . .
H27 H 0.974210 0.330158 0.354239 0.041 Uiso 1 1 calc R U . . .
C28 C 0.9162(2) 0.44850(11) 0.29612(9) 0.0316(3) Uani 1 1 d . . . . .
H28 H 0.845970 0.421966 0.255167 0.038 Uiso 1 1 calc R U . . .
C29 C 0.94256(18) 0.54181(10) 0.29653(9) 0.0276(3) Uani 1 1 d . . . . .
H29 H 0.892016 0.578549 0.255278 0.033 Uiso 1 1 calc R U . . .

loop_
_atom_site_aniso_label
_atom_site_aniso_U_11
_atom_site_aniso_U_22
_atom_site_aniso_U_33
_atom_site_aniso_U_23
_atom_site_aniso_U_13
_atom_site_aniso_U_12
O1 0.0197(5) 0.0353(6) 0.0290(5) 0.0025(4) -0.0004(4) 0.0037(4)
C2 0.0228(6) 0.0218(7) 0.0206(6) -0.0029(5) 0.0015(5) 0.0025(5)
C3 0.0201(6) 0.0259(7) 0.0210(6) -0.0023(5) 0.0017(5) 0.0026(5)
C4 0.0245(7) 0.0374(9) 0.0271(7) 0.0056(6) 0.0028(6) 0.0052(6)
C5 0.0281(8) 0.0412(10) 0.0330(8) 0.0068(7) 0.0093(6) 0.0017(7)
C6 0.0205(7) 0.0410(9) 0.0399(9) 0.0000(7) 0.0063(6) 0.0023(6)
C7 0.0224(7) 0.0353(9) 0.0323(8) -0.0030(7) -0.0013(6) 0.0083(6)
C8 0.0248(7) 0.0246(7) 0.0220(6) -0.0037(5) 0.0014(5) 0.0049(5)
C9 0.0255(7) 0.0293(8) 0.0256(7) 0.0024(6) 0.0023(5) 0.0090(6)
N10 0.0226(6) 0.0232(6) 0.0231(6) 0.0007(5) 0.0034(5) 0.0045(5)
C11 0.0263(7) 0.0240(7) 0.0195(6) -0.0007(5) 0.0028(5) -0.0001(6)
C12 0.0419(9) 0.0243(8) 0.0271(7) -0.0024(6) 0.0069(6) -0.0004(6)
C13 0.0524(10) 0.0273(8) 0.0303(8) -0.0008(6) 0.0088(7) -0.0115(7)
C14 0.0416(9) 0.0382(9) 0.0280(8) -0.0009(7) 0.0111(7) -0.0117(7)
C15 0.0330(8) 0.0330(8) 0.0245(7) -0.0050(6) 0.0077(6) -0.0019(6)
C16 0.0255(7) 0.0238(7) 0.0210(6) -0.0015(5) 0.0005(5) -0.0001(6)
C17 0.0237(7) 0.0244(7) 0.0212(6) -0.0035(5) 0.0024(5) 0.0008(5)
C18 0.0242(7) 0.0219(7) 0.0294(7) -0.0071(6) -0.0003(6) 0.0044(6)
O19 0.0339(6) 0.0363(7) 0.0393(6) -0.0019(5) -0.0101(5) 0.0079(5)
O20A 0.0196(5) 0.0318(6) 0.0444(6) 0.0023(5) 0.0018(4) -0.0021(4)
C21A 0.0212(14) 0.0514(16) 0.056(5) 0.009(5) -0.001(4) -0.0080(11)
C22A 0.0370(12) 0.067(2) 0.063(3) -0.007(3) 0.006(3) -0.0243(12)
O20B 0.0196(5) 0.0318(6) 0.0444(6) 0.0023(5) 0.0018(4) -0.0021(4)
C21B 0.0212(14) 0.0514(16) 0.056(5) 0.009(5) -0.001(4) -0.0080(11)
C22B 0.0370(12) 0.067(2) 0.063(3) -0.007(3) 0.006(3) -0.0243(12)
C23 0.0203(6) 0.0280(8) 0.0307(7) -0.0059(6) 0.0035(6) 0.0006(6)
C24 0.0213(6) 0.0251(7) 0.0309(7) -0.0032(6) 0.0064(6) 0.0055(5)
C25 0.0284(8) 0.0342(9) 0.0365(8) -0.0048(7) -0.0022(6) 0.0094(6)
C26 0.0416(9) 0.0339(9) 0.0385(9) 0.0050(7) 0.0042(7) 0.0136(7)
C27 0.0416(9) 0.0242(8) 0.0387(9) -0.0001(7) 0.0143(7) 0.0014(7)
C28 0.0375(8) 0.0293(8) 0.0286(8) -0.0065(6) 0.0079(6) -0.0023(6)
C29 0.0307(7) 0.0266(8) 0.0259(7) -0.0018(6) 0.0058(6) 0.0042(6)

loop_
_atom_type_symbol
_atom_type_description
_atom_type_scat_dispersion_real
_atom_type_scat_dispersion_imag
_atom_type_scat_source
C C 0.0033 0.0016 'International Tables Vol C Tables 4.2.6.8 and 6.1.1.4'
H H 0.0000 0.0000 'International Tables Vol C Tables 4.2.6.8 and 6.1.1.4'
N N 0.0061 0.0033 'International Tables Vol C Tables 4.2.6.8 and 6.1.1.4'
O O 0.0106 0.0060 'International Tables Vol C Tables 4.2.6.8 and 6.1.1.4'

loop_
_geom_angle_atom_site_label_1
_geom_angle_atom_site_label_2
_geom_angle_atom_site_label_3
_geom_angle
O1 C2 N10 125.76(13)
O1 C2 C3 128.39(13)
N10 C2 C3 105.85(11)
C8 C3 C4 122.19(13)
C8 C3 C2 109.23(12)
C4 C3 C2 128.55(13)
C3 C4 C5 117.80(14)
C3 C4 H4 121.1
C5 C4 H4 121.1
C4 C5 C6 120.34(15)
C4 C5 H5 119.8
C6 C5 H5 119.8
C7 C6 C5 121.44(14)
C7 C6 H6 119.3
C5 C6 H6 119.3
C6 C7 C8 118.20(14)
C6 C7 H7 120.9
C8 C7 H7 120.9
C3 C8 C7 120.03(13)
C3 C8 C9 109.56(12)
C7 C8 C9 130.38(13)
N10 C9 C8 102.06(11)
N10 C9 H9A 111.4
C8 C9 H9A 111.4
N10 C9 H9B 111.4
C8 C9 H9B 111.4
H9A C9 H9B 109.2
C2 N10 C11 122.78(11)
C2 N10 C9 113.20(11)
C11 N10 C9 123.96(11)
C12 C11 C16 120.68(13)
C12 C11 N10 120.15(13)
C16 C11 N10 119.12(13)
C13 C12 C11 120.13(14)
C13 C12 H12 119.9
C11 C12 H12 119.9
C14 C13 C12 120.09(15)
C14 C13 H13 120.0
C12 C13 H13 120.0
C13 C14 C15 119.77(15)
C13 C14 H14 120.1
C15 C14 H14 120.1
C14 C15 C16 121.31(14)
C14 C15 H15 119.3
C16 C15 H15 119.3
C15 C16 C11 118.00(14)
C15 C16 C17 120.51(13)
C11 C16 C17 121.49(13)
C23 C17 C16 122.19(13)
C23 C17 C18 121.77(13)
C16 C17 C18 116.00(12)
O19 C18 O20A 124(2)
O19 C18 O20B 124(2)
O19 C18 C17 123.58(14)
O20A C18 C17 112(2)
O20B C18 C17 112(2)
C18 O20A C21A 111(4)
O20A C21A C22A 102(2)
O20A C21A H21A 111.3
C22A C21A H21A 111.3
O20A C21A H21B 111.3
C22A C21A H21B 111.3
H21A C21A H21B 109.2
C21A C22A H22A 109.5
C21A C22A H22B 109.5
H22A C22A H22B 109.5
C21A C22A H22C 109.5
H22A C22A H22C 109.5
H22B C22A H22C 109.5
C18 O20B C21B 123(4)
C22B C21B O20B 110(3)
C22B C21B H21C 109.6
O20B C21B H21C 109.6
C22B C21B H21D 109.6
O20B C21B H21D 109.6
H21C C21B H21D 108.1
C21B C22B H22D 109.5
C21B C22B H22E 109.5
H22D C22B H22E 109.5
C21B C22B H22F 109.5
H22D C22B H22F 109.5
H22E C22B H22F 109.5
C17 C23 C24 126.73(13)
C17 C23 H23 116.6
C24 C23 H23 116.6
C25 C24 C29 118.69(14)
C25 C24 C23 119.68(14)
C29 C24 C23 121.62(13)
C26 C25 C24 120.74(15)
C26 C25 H25 119.6
C24 C25 H25 119.6
C27 C26 C25 120.17(15)
C27 C26 H26 119.9
C25 C26 H26 119.9
C26 C27 C28 119.67(15)
C26 C27 H27 120.2
C28 C27 H27 120.2
C27 C28 C29 120.42(15)
C27 C28 H28 119.8
C29 C28 H28 119.8
C28 C29 C24 120.28(14)
C28 C29 H29 119.9
C24 C29 H29 119.9

loop_
_geom_bond_atom_site_label_1
_geom_bond_atom_site_label_2
_geom_bond_distance
O1 C2 1.2214(16)
C2 N10 1.3770(18)
C2 C3 1.4797(19)
C3 C8 1.3856(19)
C3 C4 1.387(2)
C4 C5 1.389(2)
C4 H4 0.9500
C5 C6 1.394(2)
C5 H5 0.9500
C6 C7 1.389(2)
C6 H6 0.9500
C7 C8 1.389(2)
C7 H7 0.9500
C8 C9 1.505(2)
C9 N10 1.4695(17)
C9 H9A 0.9900
C9 H9B 0.9900
N10 C11 1.4250(18)
C11 C12 1.391(2)
C11 C16 1.405(2)
C12 C13 1.387(2)
C12 H12 0.9500
C13 C14 1.386(2)
C13 H13 0.9500
C14 C15 1.389(2)
C14 H14 0.9500
C15 C16 1.398(2)
C15 H15 0.9500
C16 C17 1.481(2)
C17 C23 1.340(2)
C17 C18 1.5030(19)
C18 O19 1.2072(18)
C18 O20A 1.33(6)
C18 O20B 1.33(6)
O20A C21A 1.48(6)
C21A C22A 1.553(19)
C21A H21A 0.9900
C21A H21B 0.9900
C22A H22A 0.9800
C22A H22B 0.9800
C22A H22C 0.9800
O20B C21B 1.47(6)
C21B C22B 1.44(2)
C21B H21C 0.9900
C21B H21D 0.9900
C22B H22D 0.9800
C22B H22E 0.9800
C22B H22F 0.9800
C23 C24 1.476(2)
C23 H23 0.9500
C24 C25 1.393(2)
C24 C29 1.396(2)
C25 C26 1.389(2)
C25 H25 0.9500
C26 C27 1.382(2)
C26 H26 0.9500
C27 C28 1.385(2)
C27 H27 0.9500
C28 C29 1.390(2)
C28 H28 0.9500
C29 H29 0.9500

loop_
_geom_torsion_atom_site_label_1
_geom_torsion_atom_site_label_2
_geom_torsion_atom_site_label_3
_geom_torsion_atom_site_label_4
_geom_torsion
O1 C2 C3 C8 178.90(14)
N10 C2 C3 C8 -1.28(15)
O1 C2 C3 C4 -3.0(3)
N10 C2 C3 C4 176.78(14)
C8 C3 C4 C5 0.4(2)
C2 C3 C4 C5 -177.40(15)
C3 C4 C5 C6 0.2(2)
C4 C5 C6 C7 -0.6(3)
C5 C6 C7 C8 0.4(2)
C4 C3 C8 C7 -0.7(2)
C2 C3 C8 C7 177.51(13)
C4 C3 C8 C9 -178.95(14)
C2 C3 C8 C9 -0.74(16)
C6 C7 C8 C3 0.3(2)
C6 C7 C8 C9 178.12(15)
C3 C8 C9 N10 2.31(15)
C7 C8 C9 N10 -175.71(15)
O1 C2 N10 C11 0.0(2)
C3 C2 N10 C11 -179.84(12)
O1 C2 N10 C9 -177.26(14)
C3 C2 N10 C9 2.91(15)
C8 C9 N10 C2 -3.26(15)
C8 C9 N10 C11 179.53(12)
C2 N10 C11 C12 -112.28(16)
C9 N10 C11 C12 64.68(19)
C2 N10 C11 C16 64.93(18)
C9 N10 C11 C16 -118.12(15)
C16 C11 C12 C13 0.2(2)
N10 C11 C12 C13 177.39(14)
C11 C12 C13 C14 -1.4(2)
C12 C13 C14 C15 1.3(3)
C13 C14 C15 C16 -0.1(2)
C14 C15 C16 C11 -1.0(2)
C14 C15 C16 C17 179.06(14)
C12 C11 C16 C15 1.0(2)
N10 C11 C16 C15 -176.21(13)
C12 C11 C16 C17 -179.13(13)
N10 C11 C16 C17 3.7(2)
C15 C16 C17 C23 43.9(2)
C11 C16 C17 C23 -136.03(15)
C15 C16 C17 C18 -133.99(14)
C11 C16 C17 C18 46.12(18)
C23 C17 C18 O19 -130.16(16)
C16 C17 C18 O19 47.70(19)
C23 C17 C18 O20A 50(3)
C16 C17 C18 O20A -132(3)
C23 C17 C18 O20B 50(3)
C16 C17 C18 O20B -132(3)
O19 C18 O20A C21A 14(5)
C17 C18 O20A C21A -167(2)
C18 O20A C21A C22A 160(3)
O19 C18 O20B C21B 2(6)
C17 C18 O20B C21B -179(4)
C18 O20B C21B C22B 116(4)
C16 C17 C23 C24 -173.93(13)
C18 C17 C23 C24 3.8(2)
C17 C23 C24 C25 -135.39(16)
C17 C23 C24 C29 43.6(2)
C29 C24 C25 C26 -1.6(2)
C23 C24 C25 C26 177.47(14)
C24 C25 C26 C27 1.0(2)
C25 C26 C27 C28 -0.5(2)
C26 C27 C28 C29 0.6(2)
C27 C28 C29 C24 -1.3(2)
C25 C24 C29 C28 1.7(2)
C23 C24 C29 C28 -177.32(14)
